data_4065976
loop_
_publ_author_name
'Ouhsaine, F.'
'Andr\'e, E.'
'Sotiropoulos, J. M.'
'Escudi\'e, J.'
'Ranaivonjatovo, H.'
'Gornitzka, H.'
'Saffon, N.'
'Miqueu, K.'
'Lazraq, M.'

_publ_section_title
;
 The Reactivity of Phosphagermaallene Mes*P&#x2550;C&#x2550;Ge(t-Bu)Tip
 toward Aldehydes and Ketones: an Experimental and Theoretical Study
;
_journal_issue 11
_journal_name_full Organometallics
_journal_page_first 2566
_journal_paper_doi 10.1021/om100233y
_journal_volume 29
_journal_year 2010
_chemical_formula_sum 'C38 H61 Cl F Ge P'
_chemical_formula_weight 675.88
_chemical_name_systematic
; 
 ? 
;
_space_group_IT_number 15
_symmetry_cell_setting monoclinic
_symmetry_space_group_name_Hall '-C 2yc'
_symmetry_space_group_name_H-M 'C 1 2/c 1'
_atom_sites_solution_hydrogens geom
_atom_sites_solution_primary direct
_atom_sites_solution_secondary difmap
_audit_creation_method SHELXL-97
_cell_angle_alpha 90.00
_cell_angle_beta 113.402(2)
_cell_angle_gamma 90.00
_cell_formula_units_Z 8
_cell_length_a 32.739(3)
_cell_length_b 10.0242(9)
_cell_length_c 25.812(2)
_cell_measurement_reflns_used 7123
_cell_measurement_temperature 173(2)
_cell_measurement_theta_max 31.94
_cell_measurement_theta_min 2.41
_cell_volume 7774.2(12)
_computing_cell_refinement 'Bruker SMART'
_computing_data_collection 'Bruker SMART'
_computing_data_reduction 'Bruker SAINT'
_computing_molecular_graphics 'Bruker SHELXTL'
_computing_publication_material 'Bruker SHELXTL'
_computing_structure_refinement 'SHELXL-97 (Sheldrick, 1997)'
_computing_structure_solution 'SHELXS-97 (Sheldrick, 1990)'
_diffrn_ambient_temperature 173(2)
_diffrn_measured_fraction_theta_full 0.993
_diffrn_measured_fraction_theta_max 0.993
_diffrn_measurement_device_type 'CCD area detector'
_diffrn_measurement_method 'phi and omega scans'
_diffrn_radiation_monochromator graphite
_diffrn_radiation_source 'fine-focus sealed tube'
_diffrn_radiation_type MoK\a
_diffrn_radiation_wavelength 0.71073
_diffrn_reflns_av_R_equivalents 0.0361
_diffrn_reflns_av_sigmaI/netI 0.0577
_diffrn_reflns_limit_h_max 46
_diffrn_reflns_limit_h_min -33
_diffrn_reflns_limit_k_max 14
_diffrn_reflns_limit_k_min -13
_diffrn_reflns_limit_l_max 36
_diffrn_reflns_limit_l_min -36
_diffrn_reflns_number 26637
_diffrn_reflns_theta_full 30.51
_diffrn_reflns_theta_max 30.51
_diffrn_reflns_theta_min 5.15
_exptl_absorpt_coefficient_mu 0.926
_exptl_absorpt_correction_T_max 1.0000
_exptl_absorpt_correction_T_min 0.7084
_exptl_absorpt_correction_type multi-scan
_exptl_absorpt_process_details 'SADABS (Bruker-AXS)'
_exptl_crystal_colour colourless
_exptl_crystal_density_diffrn 1.155
_exptl_crystal_density_method 'not measured'
_exptl_crystal_description block
_exptl_crystal_F_000 2896
_exptl_crystal_size_max 0.40
_exptl_crystal_size_mid 0.40
_exptl_crystal_size_min 0.40
_refine_diff_density_max 0.551
_refine_diff_density_min -0.366
_refine_diff_density_rms 0.062
_refine_ls_extinction_method none
_refine_ls_goodness_of_fit_ref 1.025
_refine_ls_hydrogen_treatment constr
_refine_ls_matrix_type full
_refine_ls_number_parameters 397
_refine_ls_number_reflns 11804
_refine_ls_number_restraints 0
_refine_ls_restrained_S_all 1.025
_refine_ls_R_factor_all 0.0622
_refine_ls_R_factor_gt 0.0376
_refine_ls_shift/su_max 0.001
_refine_ls_shift/su_mean 0.000
_refine_ls_structure_factor_coef Fsqd
_refine_ls_weighting_details 'calc w=1/[\s^2^(Fo^2^)+(0.0440P)^2^+0.2543P] where P=(Fo^2^+2Fc^2^)/3'
_refine_ls_weighting_scheme calc
_refine_ls_wR_factor_gt 0.0883
_refine_ls_wR_factor_ref 0.0972
_reflns_number_gt 8539
_reflns_number_total 11804
_reflns_threshold_expression >2sigma(I)
_cod_data_source_file om100233y_si_002.cif
_cod_data_source_block 3
_cod_depositor_comments
;
The following automatic conversions were performed:

'_symmetry_cell_setting' value 'Monoclinic' changed to 'monoclinic'
according to /home/saulius/struct/CIF-dictionaries/cif_core.dic
dictionary named 'cif_core.dic' version 2.4.1 from 2010-06-29.

Automatic conversion script
Id: cif_fix_values 1715 2011-07-08 13:25:40Z adriana 
;
_cod_original_sg_symbol_H-M C2/c
_cod_database_code 4065976

loop_
_symmetry_equiv_pos_as_xyz
'x, y, z'
'-x, y, -z+1/2'
'x+1/2, y+1/2, z'
'-x+1/2, y+1/2, -z+1/2'
'-x, -y, -z'
'x, -y, z-1/2'
'-x+1/2, -y+1/2, -z'
'x+1/2, -y+1/2, z-1/2'

loop_
_atom_site_label
_atom_site_type_symbol
_atom_site_fract_x
_atom_site_fract_y
_atom_site_fract_z
_atom_site_U_iso_or_equiv
_atom_site_adp_type
_atom_site_occupancy
_atom_site_symmetry_multiplicity
_atom_site_calc_flag
_atom_site_refinement_flags
Ge1 Ge 0.177084(5) 0.494536(16) 0.271545(6) 0.01848(5) Uani 1 1 d .
F1 F 0.19734(3) 0.65915(9) 0.27477(4) 0.0293(2) Uani 1 1 d .
Cl1 Cl 0.082053(16) 0.59989(5) 0.247868(18) 0.03581(11) Uani 1 1 d .
P1 P 0.104725(15) 0.52563(4) 0.148238(17) 0.02334(10) Uani 1 1 d .
C1 C 0.11631(6) 0.53238(16) 0.21742(7) 0.0229(3) Uani 1 1 d .
C2 C 0.21493(5) 0.38957(17) 0.24309(6) 0.0232(3) Uani 1 1 d .
C3 C 0.19143(6) 0.26249(18) 0.21285(8) 0.0332(4) Uani 1 1 d .
H3A H 0.2112 0.2125 0.1997 0.050 Uiso 1 1 calc R
H3B H 0.1642 0.2865 0.1804 0.050 Uiso 1 1 calc R
H3C H 0.1838 0.2071 0.2390 0.050 Uiso 1 1 calc R
C4 C 0.25735(6) 0.3549(2) 0.29450(7) 0.0358(4) Uani 1 1 d .
H4A H 0.2777 0.3051 0.2822 0.054 Uiso 1 1 calc R
H4B H 0.2497 0.3002 0.3208 0.054 Uiso 1 1 calc R
H4C H 0.2719 0.4372 0.3134 0.054 Uiso 1 1 calc R
C5 C 0.22776(7) 0.4737(2) 0.20220(8) 0.0340(4) Uani 1 1 d .
H5A H 0.2420 0.5565 0.2209 0.051 Uiso 1 1 calc R
H5B H 0.2010 0.4952 0.1687 0.051 Uiso 1 1 calc R
H5C H 0.2485 0.4233 0.1909 0.051 Uiso 1 1 calc R
C6 C 0.18163(5) 0.45147(16) 0.34803(6) 0.0197(3) Uani 1 1 d .
C7 C 0.21041(6) 0.52100(15) 0.39622(7) 0.0219(3) Uani 1 1 d .
C8 C 0.20831(6) 0.49391(16) 0.44821(7) 0.0265(3) Uani 1 1 d .
H8 H 0.2271 0.5425 0.4804 0.032 Uiso 1 1 calc R
C9 C 0.17988(6) 0.39892(17) 0.45469(7) 0.0264(4) Uani 1 1 d .
C10 C 0.15380(6) 0.32649(17) 0.40762(7) 0.0265(4) Uani 1 1 d .
H10 H 0.1351 0.2581 0.4115 0.032 Uiso 1 1 calc R
C11 C 0.15403(6) 0.35081(16) 0.35451(6) 0.0227(3) Uani 1 1 d .
C12 C 0.24476(6) 0.62265(18) 0.39562(7) 0.0273(4) Uani 1 1 d .
H12 H 0.2466 0.6164 0.3579 0.033 Uiso 1 1 calc R
C13 C 0.22989(8) 0.76436(19) 0.40141(9) 0.0407(5) Uani 1 1 d .
H13A H 0.2262 0.7726 0.4371 0.061 Uiso 1 1 calc R
H13B H 0.2015 0.7833 0.3699 0.061 Uiso 1 1 calc R
H13C H 0.2524 0.8281 0.4009 0.061 Uiso 1 1 calc R
C14 C 0.29129(7) 0.5937(3) 0.44054(9) 0.0467(5) Uani 1 1 d .
H14A H 0.2914 0.6078 0.4782 0.070 Uiso 1 1 calc R
H14B H 0.3129 0.6539 0.4352 0.070 Uiso 1 1 calc R
H14C H 0.2994 0.5011 0.4370 0.070 Uiso 1 1 calc R
C15 C 0.17813(7) 0.37365(19) 0.51179(7) 0.0337(4) Uani 1 1 d .
H15 H 0.1578 0.2961 0.5076 0.040 Uiso 1 1 calc R
C16 C 0.22383(9) 0.3373(2) 0.55682(8) 0.0533(6) Uani 1 1 d .
H16A H 0.2355 0.2590 0.5445 0.080 Uiso 1 1 calc R
H16B H 0.2210 0.3171 0.5924 0.080 Uiso 1 1 calc R
H16C H 0.2443 0.4125 0.5624 0.080 Uiso 1 1 calc R
C17 C 0.15874(7) 0.4935(2) 0.53053(8) 0.0355(4) Uani 1 1 d .
H17A H 0.1776 0.5717 0.5340 0.053 Uiso 1 1 calc R
H17B H 0.1576 0.4744 0.5672 0.053 Uiso 1 1 calc R
H17C H 0.1286 0.5112 0.5025 0.053 Uiso 1 1 calc R
C18 C 0.12696(6) 0.25633(18) 0.30682(7) 0.0302(4) Uani 1 1 d .
H18 H 0.1279 0.2914 0.2710 0.036 Uiso 1 1 calc R
C19 C 0.14885(8) 0.11790(19) 0.31784(8) 0.0408(5) Uani 1 1 d .
H19A H 0.1481 0.0807 0.3526 0.061 Uiso 1 1 calc R
H19B H 0.1798 0.1258 0.3219 0.061 Uiso 1 1 calc R
H19C H 0.1326 0.0588 0.2861 0.061 Uiso 1 1 calc R
C20 C 0.07804(7) 0.2473(2) 0.29864(8) 0.0437(5) Uani 1 1 d .
H20A H 0.0762 0.2109 0.3329 0.066 Uiso 1 1 calc R
H20B H 0.0619 0.1889 0.2666 0.066 Uiso 1 1 calc R
H20C H 0.0647 0.3366 0.2913 0.066 Uiso 1 1 calc R
C21 C 0.05072(5) 0.61110(16) 0.11669(6) 0.0220(3) Uani 1 1 d .
C22 C 0.04947(5) 0.75305(16) 0.11625(7) 0.0231(3) Uani 1 1 d .
C23 C 0.01016(6) 0.81381(17) 0.11227(7) 0.0272(4) Uani 1 1 d .
H23 H 0.0093 0.9085 0.1134 0.033 Uiso 1 1 calc R
C24 C -0.02784(6) 0.74401(17) 0.10678(7) 0.0263(3) Uani 1 1 d .
C25 C -0.02745(6) 0.60679(17) 0.09913(7) 0.0261(3) Uani 1 1 d .
H25 H -0.0542 0.5582 0.0910 0.031 Uiso 1 1 calc R
C26 C 0.01061(6) 0.53747(16) 0.10285(7) 0.0228(3) Uani 1 1 d .
C27 C 0.08841(6) 0.84734(17) 0.12090(7) 0.0283(4) Uani 1 1 d .
C28 C 0.12250(7) 0.7856(2) 0.10119(9) 0.0399(5) Uani 1 1 d .
H28A H 0.1413 0.8561 0.0960 0.060 Uiso 1 1 calc R
H28B H 0.1070 0.7391 0.0653 0.060 Uiso 1 1 calc R
H28C H 0.1411 0.7221 0.1296 0.060 Uiso 1 1 calc R
C29 C 0.11229(8) 0.8955(2) 0.18178(9) 0.0514(6) Uani 1 1 d .
H29A H 0.0909 0.9398 0.1939 0.077 Uiso 1 1 calc R
H29B H 0.1358 0.9587 0.1840 0.077 Uiso 1 1 calc R
H29C H 0.1255 0.8191 0.2064 0.077 Uiso 1 1 calc R
C30 C 0.06992(8) 0.9690(2) 0.08231(13) 0.0585(7) Uani 1 1 d .
H30A H 0.0518 1.0229 0.0967 0.088 Uiso 1 1 calc R
H30B H 0.0515 0.9386 0.0440 0.088 Uiso 1 1 calc R
H30C H 0.0947 1.0229 0.0816 0.088 Uiso 1 1 calc R
C31 C -0.06744(6) 0.81858(19) 0.11029(9) 0.0362(4) Uani 1 1 d .
C32 C -0.05242(8) 0.8772(3) 0.17046(11) 0.0577(7) Uani 1 1 d .
H32A H -0.0394 0.8063 0.1983 0.087 Uiso 1 1 calc R
H32B H -0.0782 0.9155 0.1754 0.087 Uiso 1 1 calc R
H32C H -0.0302 0.9470 0.1758 0.087 Uiso 1 1 calc R
C33 C -0.08213(9) 0.9323(3) 0.06718(13) 0.0720(9) Uani 1 1 d .
H33A H -0.0581 0.9979 0.0764 0.108 Uiso 1 1 calc R
H33B H -0.1087 0.9753 0.0683 0.108 Uiso 1 1 calc R
H33C H -0.0891 0.8964 0.0293 0.108 Uiso 1 1 calc R
C34 C -0.10726(7) 0.7287(2) 0.10101(11) 0.0514(6) Uani 1 1 d .
H34A H -0.1183 0.6917 0.0628 0.077 Uiso 1 1 calc R
H34B H -0.1309 0.7809 0.1057 0.077 Uiso 1 1 calc R
H34C H -0.0982 0.6559 0.1286 0.077 Uiso 1 1 calc R
C35 C 0.00714(6) 0.38493(17) 0.09159(7) 0.0282(4) Uani 1 1 d .
C36 C 0.03287(7) 0.34215(18) 0.05603(8) 0.0368(4) Uani 1 1 d .
H36A H 0.0648 0.3551 0.0779 0.055 Uiso 1 1 calc R
H36B H 0.0232 0.3962 0.0216 0.055 Uiso 1 1 calc R
H36C H 0.0270 0.2478 0.0459 0.055 Uiso 1 1 calc R
C37 C -0.04147(7) 0.3431(2) 0.05773(9) 0.0431(5) Uani 1 1 d .
H37A H -0.0540 0.3963 0.0231 0.065 Uiso 1 1 calc R
H37B H -0.0588 0.3580 0.0806 0.065 Uiso 1 1 calc R
H37C H -0.0425 0.2483 0.0479 0.065 Uiso 1 1 calc R
C38 C 0.02339(7) 0.30676(19) 0.14756(8) 0.0379(4) Uani 1 1 d .
H38A H 0.0179 0.2113 0.1396 0.057 Uiso 1 1 calc R
H38B H 0.0073 0.3374 0.1702 0.057 Uiso 1 1 calc R
H38C H 0.0554 0.3218 0.1685 0.057 Uiso 1 1 calc R

loop_
_atom_site_aniso_label
_atom_site_aniso_U_11
_atom_site_aniso_U_22
_atom_site_aniso_U_33
_atom_site_aniso_U_23
_atom_site_aniso_U_13
_atom_site_aniso_U_12
Ge1 0.02043(9) 0.02234(8) 0.01424(8) -0.00025(6) 0.00856(7) -0.00076(7)
F1 0.0374(6) 0.0255(5) 0.0252(5) 0.0001(4) 0.0127(5) -0.0082(4)
Cl1 0.0341(2) 0.0516(3) 0.0274(2) -0.00025(19) 0.0183(2) 0.0123(2)
P1 0.0238(2) 0.0289(2) 0.01754(19) 0.00033(15) 0.00835(18) 0.00617(17)
C1 0.0245(8) 0.0267(8) 0.0196(7) -0.0007(6) 0.0107(7) 0.0032(6)
C2 0.0217(8) 0.0313(8) 0.0171(7) -0.0011(6) 0.0082(7) 0.0025(7)
C3 0.0357(10) 0.0320(9) 0.0343(10) -0.0070(8) 0.0165(9) 0.0031(8)
C4 0.0306(10) 0.0478(11) 0.0257(9) -0.0038(8) 0.0077(8) 0.0139(9)
C5 0.0377(11) 0.0419(11) 0.0313(9) -0.0001(8) 0.0230(9) 0.0003(8)
C6 0.0208(8) 0.0246(7) 0.0147(7) 0.0000(6) 0.0082(6) 0.0004(6)
C7 0.0239(8) 0.0247(8) 0.0178(7) -0.0002(6) 0.0091(7) -0.0020(6)
C8 0.0333(9) 0.0303(8) 0.0163(7) -0.0045(6) 0.0103(7) -0.0060(7)
C9 0.0372(10) 0.0280(8) 0.0183(8) 0.0008(6) 0.0154(8) -0.0007(7)
C10 0.0337(10) 0.0274(8) 0.0224(8) 0.0007(6) 0.0154(8) -0.0064(7)
C11 0.0273(9) 0.0241(8) 0.0178(7) -0.0013(6) 0.0101(7) -0.0028(7)
C12 0.0273(9) 0.0367(9) 0.0185(8) -0.0060(7) 0.0100(7) -0.0114(7)
C13 0.0545(13) 0.0342(10) 0.0404(11) -0.0081(8) 0.0263(10) -0.0156(9)
C14 0.0286(11) 0.0712(16) 0.0350(11) -0.0010(10) 0.0070(9) -0.0115(10)
C15 0.0530(12) 0.0336(9) 0.0194(8) -0.0010(7) 0.0196(9) -0.0108(9)
C16 0.0764(17) 0.0587(14) 0.0263(10) 0.0169(9) 0.0219(11) 0.0207(13)
C17 0.0393(11) 0.0484(12) 0.0227(8) -0.0031(8) 0.0165(8) -0.0085(9)
C18 0.0381(10) 0.0344(9) 0.0182(8) -0.0038(7) 0.0115(8) -0.0155(8)
C19 0.0612(14) 0.0314(10) 0.0336(10) -0.0095(8) 0.0227(10) -0.0134(9)
C20 0.0417(12) 0.0546(13) 0.0311(10) -0.0004(9) 0.0105(9) -0.0200(10)
C21 0.0238(8) 0.0249(8) 0.0164(7) 0.0006(6) 0.0069(7) 0.0041(6)
C22 0.0242(8) 0.0252(8) 0.0196(7) -0.0013(6) 0.0083(7) 0.0008(7)
C23 0.0284(9) 0.0237(8) 0.0289(9) -0.0008(7) 0.0108(8) 0.0031(7)
C24 0.0240(9) 0.0302(8) 0.0238(8) 0.0009(7) 0.0085(7) 0.0043(7)
C25 0.0245(9) 0.0285(8) 0.0231(8) 0.0006(6) 0.0071(7) -0.0008(7)
C26 0.0253(9) 0.0228(7) 0.0173(7) 0.0005(6) 0.0051(7) 0.0011(6)
C27 0.0289(9) 0.0251(8) 0.0323(9) -0.0014(7) 0.0134(8) -0.0028(7)
C28 0.0367(11) 0.0398(11) 0.0505(12) -0.0063(9) 0.0250(10) -0.0076(9)
C29 0.0564(14) 0.0552(14) 0.0470(13) -0.0239(10) 0.0252(12) -0.0286(11)
C30 0.0479(14) 0.0434(12) 0.092(2) 0.0293(13) 0.0361(14) 0.0048(10)
C31 0.0253(10) 0.0372(10) 0.0468(12) 0.0015(8) 0.0149(9) 0.0082(8)
C32 0.0510(14) 0.0627(15) 0.0687(16) -0.0236(13) 0.0338(13) 0.0034(12)
C33 0.0496(15) 0.0710(18) 0.102(2) 0.0412(17) 0.0371(16) 0.0341(14)
C34 0.0322(11) 0.0576(14) 0.0698(16) -0.0107(12) 0.0259(12) 0.0015(10)
C35 0.0313(10) 0.0229(8) 0.0245(8) 0.0012(6) 0.0050(8) -0.0002(7)
C36 0.0505(13) 0.0254(9) 0.0337(10) -0.0060(7) 0.0159(10) 0.0027(8)
C37 0.0379(12) 0.0292(10) 0.0461(12) -0.0037(9) -0.0003(10) -0.0051(9)
C38 0.0453(12) 0.0300(9) 0.0330(10) 0.0073(8) 0.0097(9) -0.0041(9)

loop_
_atom_type_symbol
_atom_type_description
_atom_type_scat_dispersion_real
_atom_type_scat_dispersion_imag
_atom_type_scat_source
C C 0.0033 0.0016 'International Tables Vol C Tables 4.2.6.8 and 6.1.1.4'
H H 0.0000 0.0000 'International Tables Vol C Tables 4.2.6.8 and 6.1.1.4'
F F 0.0171 0.0103 'International Tables Vol C Tables 4.2.6.8 and 6.1.1.4'
P P 0.1023 0.0942 'International Tables Vol C Tables 4.2.6.8 and 6.1.1.4'
Cl Cl 0.1484 0.1585 'International Tables Vol C Tables 4.2.6.8 and 6.1.1.4'
Ge Ge 0.1547 1.8001 'International Tables Vol C Tables 4.2.6.8 and 6.1.1.4'

loop_
_geom_angle_atom_site_label_1
_geom_angle_atom_site_label_2
_geom_angle_atom_site_label_3
_geom_angle
F1 Ge1 C1 96.23(6)
F1 Ge1 C6 106.26(6)
C1 Ge1 C6 114.09(7)
F1 Ge1 C2 103.63(6)
C1 Ge1 C2 116.53(6)
C6 Ge1 C2 116.57(7)
C1 P1 C21 102.96(8)
P1 C1 Cl1 125.71(10)
P1 C1 Ge1 119.22(9)
Cl1 C1 Ge1 114.00(8)
C4 C2 C3 110.61(15)
C4 C2 C5 108.59(15)
C3 C2 C5 109.03(14)
C4 C2 Ge1 106.59(11)
C3 C2 Ge1 111.71(11)
C5 C2 Ge1 110.26(12)
C11 C6 C7 118.99(13)
C11 C6 Ge1 118.69(11)
C7 C6 Ge1 122.29(11)
C8 C7 C6 118.71(14)
C8 C7 C12 117.27(14)
C6 C7 C12 124.00(14)
C9 C8 C7 122.72(15)
C10 C9 C8 117.69(14)
C10 C9 C15 121.16(15)
C8 C9 C15 121.14(15)
C9 C10 C11 121.97(15)
C10 C11 C6 119.75(15)
C10 C11 C18 117.12(14)
C6 C11 C18 122.89(13)
C7 C12 C13 110.85(14)
C7 C12 C14 112.48(15)
C13 C12 C14 111.20(16)
C9 C15 C17 110.96(15)
C9 C15 C16 111.99(17)
C17 C15 C16 110.57(16)
C11 C18 C20 112.81(15)
C11 C18 C19 109.41(15)
C20 C18 C19 110.96(16)
C26 C21 C22 119.73(15)
C26 C21 P1 119.93(12)
C22 C21 P1 119.26(13)
C23 C22 C21 117.46(15)
C23 C22 C27 116.53(15)
C21 C22 C27 126.00(15)
C24 C23 C22 123.64(16)
C23 C24 C25 117.13(16)
C23 C24 C31 119.67(15)
C25 C24 C31 123.19(16)
C24 C25 C26 122.74(16)
C25 C26 C21 117.94(15)
C25 C26 C35 118.73(15)
C21 C26 C35 123.33(15)
C29 C27 C28 109.09(16)
C29 C27 C30 108.91(19)
C28 C27 C30 104.88(17)
C29 C27 C22 109.92(15)
C28 C27 C22 114.41(14)
C30 C27 C22 109.41(15)
C34 C31 C24 113.22(16)
C34 C31 C33 108.88(19)
C24 C31 C33 110.48(17)
C34 C31 C32 107.06(18)
C24 C31 C32 107.83(16)
C33 C31 C32 109.3(2)
C36 C35 C37 105.90(15)
C36 C35 C38 110.60(15)
C37 C35 C38 106.74(16)
C36 C35 C26 111.79(14)
C37 C35 C26 110.91(15)
C38 C35 C26 110.67(14)

loop_
_geom_bond_atom_site_label_1
_geom_bond_atom_site_label_2
_geom_bond_distance
Ge1 F1 1.7680(10)
Ge1 C1 1.9612(17)
Ge1 C6 1.9679(14)
Ge1 C2 1.9760(16)
Cl1 C1 1.7417(16)
P1 C1 1.6731(16)
P1 C21 1.8385(17)
C2 C4 1.532(2)
C2 C3 1.532(2)
C2 C5 1.534(2)
C6 C11 1.408(2)
C6 C7 1.411(2)
C7 C8 1.397(2)
C7 C12 1.522(2)
C8 C9 1.387(2)
C9 C10 1.381(2)
C9 C15 1.519(2)
C10 C11 1.395(2)
C11 C18 1.527(2)
C12 C13 1.528(3)
C12 C14 1.532(3)
C15 C17 1.524(3)
C15 C16 1.530(3)
C18 C20 1.533(3)
C18 C19 1.536(3)
C21 C26 1.423(2)
C21 C22 1.423(2)
C22 C23 1.390(2)
C22 C27 1.553(2)
C23 C24 1.385(2)
C24 C25 1.390(2)
C24 C31 1.530(2)
C25 C26 1.396(2)
C26 C35 1.552(2)
C27 C29 1.529(3)
C27 C28 1.529(3)
C27 C30 1.538(3)
C31 C34 1.523(3)
C31 C33 1.531(3)
C31 C32 1.547(3)
C35 C36 1.533(3)
C35 C37 1.539(3)
C35 C38 1.541(2)
